data_7036782
loop_
_publ_author_name
'Saleem, Fariha'
'Rao, Gyandshwar K.'
'Kumar, Satyendra'
'Singh, Mahabir Pratap'
'Singh, Ajai K.'

_publ_section_title
;
 Complexes of (\h(6)-benzene)ruthenium(ii) with
 1,4-bis(phenylthio/seleno-methyl)-1,2,3-triazoles: synthesis, structure
 and applications in catalytic activation of oxidation and transfer
 hydrogenation.
;
_journal_issue 44
_journal_name_full 'Dalton transactions (Cambridge, England : 2003)'
_journal_page_first 19141
_journal_page_last 19152
_journal_paper_doi 10.1039/c5dt02926k
_journal_volume 44
_journal_year 2015
_chemical_formula_moiety 'C22 H21 Cl N3 Ru S2, F6 P'
_chemical_formula_sum 'C22 H21 Cl F6 N3 P Ru S2'
_chemical_formula_weight 673.03
_chemical_name_systematic
; 
 ? 
;
_space_group_IT_number 14
_symmetry_cell_setting monoclinic
_symmetry_space_group_name_Hall '-P 2ybc'
_symmetry_space_group_name_H-M 'P 1 21/c 1'
_atom_sites_solution_hydrogens geom
_atom_sites_solution_primary direct
_atom_sites_solution_secondary difmap
_audit_block_doi 10.5517/cc1j19wr
_audit_creation_method SHELXL-97
_audit_update_record
;
2015-09-18 deposited with the CCDC.
2015-10-06 downloaded from the CCDC.
;
_cell_angle_alpha 90.00
_cell_angle_beta 96.518(5)
_cell_angle_gamma 90.00
_cell_formula_units_Z 4
_cell_length_a 10.729(3)
_cell_length_b 10.019(3)
_cell_length_c 24.414(7)
_cell_measurement_reflns_used 4309
_cell_measurement_temperature 298(2)
_cell_measurement_theta_max 25.00
_cell_measurement_theta_min 2.20
_cell_volume 2607.4(13)
_computing_cell_refinement 'Bruker SMART'
_computing_data_collection 'Bruker SMART'
_computing_data_reduction 'Bruker SMART'
_computing_molecular_graphics 'Bruker SMART'
_computing_publication_material 'Bruker SMART'
_computing_structure_refinement 'SHELXL-97 (Sheldrick, 1997)'
_computing_structure_solution 'SHELXS-97 (Sheldrick, 1990)'
_diffrn_ambient_temperature 298(2)
_diffrn_measured_fraction_theta_full 0.940
_diffrn_measured_fraction_theta_max 0.940
_diffrn_measurement_device_type 'CCD area detector'
_diffrn_measurement_method 'phi and omega scans'
_diffrn_radiation_monochromator graphite
_diffrn_radiation_source 'fine-focus sealed tube'
_diffrn_radiation_type MoK\a
_diffrn_radiation_wavelength 0.71073
_diffrn_reflns_av_R_equivalents 0.1095
_diffrn_reflns_av_sigmaI/netI 0.0811
_diffrn_reflns_limit_h_max 12
_diffrn_reflns_limit_h_min -12
_diffrn_reflns_limit_k_max 11
_diffrn_reflns_limit_k_min -11
_diffrn_reflns_limit_l_max 29
_diffrn_reflns_limit_l_min -29
_diffrn_reflns_number 22902
_diffrn_reflns_theta_full 25.00
_diffrn_reflns_theta_max 25.00
_diffrn_reflns_theta_min 1.68
_exptl_absorpt_coefficient_mu 0.986
_exptl_absorpt_correction_T_max 0.824
_exptl_absorpt_correction_T_min 0.769
_exptl_absorpt_correction_type multi-scan
_exptl_absorpt_process_details '(SADABS; Bruker, 2000)'
_exptl_crystal_colour red
_exptl_crystal_density_diffrn 1.714
_exptl_crystal_density_meas 1.714
_exptl_crystal_density_method 'not measured'
_exptl_crystal_description rod
_exptl_crystal_F_000 1344.0
_exptl_crystal_size_max 0.29
_exptl_crystal_size_mid 0.22
_exptl_crystal_size_min 0.20
_refine_diff_density_max 0.617
_refine_diff_density_min -1.565
_refine_diff_density_rms 0.124
_refine_ls_extinction_method none
_refine_ls_goodness_of_fit_ref 1.241
_refine_ls_hydrogen_treatment constr
_refine_ls_matrix_type full
_refine_ls_number_parameters 325
_refine_ls_number_reflns 4309
_refine_ls_number_restraints 0
_refine_ls_restrained_S_all 1.241
_refine_ls_R_factor_all 0.1219
_refine_ls_R_factor_gt 0.0995
_refine_ls_shift/su_max 0.000
_refine_ls_shift/su_mean 0.000
_refine_ls_structure_factor_coef Fsqd
_refine_ls_weighting_details 'calc w=1/[\s^2^(Fo^2^)+(0.0340P)^2^+18.9075P] where P=(Fo^2^+2Fc^2^)/3'
_refine_ls_weighting_scheme calc
_refine_ls_wR_factor_gt 0.1646
_refine_ls_wR_factor_ref 0.1736
_reflns_number_gt 3731
_reflns_number_total 4584
_reflns_threshold_expression >2sigma(I)
_cod_data_source_file c5dt02926k2.cif
_cod_data_source_block complex1
_cod_depositor_comments
;
The following automatic conversions were performed:

'_symmetry_cell_setting' value 'Monoclinic' changed to 'monoclinic'
according to
/usr/data/users/saulius/crontab/automatic-downloads/rss-feeds/RSC/lib/dictionaries/cif_core.dic
dictionary named 'cif_core.dic' version 2.4.2 from 2011-04-26.

Automatic conversion script
Id: cif_fix_values 3271 2015-04-21 07:52:19Z andrius 

 Adding full bibliography for 7036782--7036785.cif.
;
_cod_original_cell_volume 2607.5(12)
_cod_original_sg_symbol_Hall '-P 2ybc '
_cod_original_sg_symbol_H-M 'P 21/c'
_cod_database_code 7036782

loop_
_symmetry_equiv_pos_as_xyz
'x, y, z'
'-x, y+1/2, -z+1/2'
'-x, -y, -z'
'x, -y-1/2, z-1/2'

loop_
_atom_site_label
_atom_site_type_symbol
_atom_site_fract_x
_atom_site_fract_y
_atom_site_fract_z
_atom_site_U_iso_or_equiv
_atom_site_adp_type
_atom_site_occupancy
_atom_site_symmetry_multiplicity
_atom_site_calc_flag
_atom_site_refinement_flags
Ru1 Ru 0.49283(7) 0.08882(8) 0.35579(3) 0.0295(2) Uani 1 1 d .
S1 S 0.5036(2) -0.1215(2) 0.31055(9) 0.0330(6) Uani 1 1 d .
Cl2 Cl 0.3254(2) 0.1194(2) 0.28329(10) 0.0430(6) Uani 1 1 d .
P3 P 0.7610(3) 0.1575(3) 0.06738(13) 0.0563(8) Uani 1 1 d .
S2 S 1.0097(3) 0.2596(4) 0.26289(13) 0.0640(9) Uani 1 1 d .
F1 F 0.6377(10) 0.1828(12) 0.0313(4) 0.139(4) Uani 1 1 d .
N1 N 0.6157(7) 0.1384(8) 0.2984(3) 0.0330(18) Uani 1 1 d .
F4 F 0.7133(9) 0.2532(8) 0.1130(3) 0.100(3) Uani 1 1 d .
F5 F 0.8799(8) 0.1354(11) 0.1062(5) 0.148(5) Uani 1 1 d .
F6 F 0.6988(8) 0.0377(8) 0.0964(3) 0.094(3) Uani 1 1 d .
C8 C 0.6380(8) 0.0549(9) 0.2562(3) 0.028(2) Uani 1 1 d .
N2 N 0.6895(7) 0.2425(9) 0.2996(3) 0.039(2) Uani 1 1 d .
N3 N 0.7561(7) 0.2257(9) 0.2581(4) 0.042(2) Uani 1 1 d .
F2 F 0.8170(10) 0.2806(10) 0.0405(4) 0.132(4) Uani 1 1 d .
F3 F 0.8033(12) 0.0622(12) 0.0244(5) 0.162(5) Uani 1 1 d .
C6 C 0.6286(9) -0.2155(10) 0.3460(4) 0.036(2) Uani 1 1 d .
C1 C 0.7519(10) -0.1919(12) 0.3415(5) 0.058(3) Uani 1 1 d .
H1 H 0.7742 -0.1264 0.3174 0.069 Uiso 1 1 calc R
C16 C 1.0093(12) 0.0960(14) 0.3508(6) 0.073(4) Uani 1 1 d .
H16 H 1.0050 0.0291 0.3243 0.088 Uiso 1 1 calc R
C11 C 1.0127(9) 0.2230(11) 0.3351(5) 0.045(3) Uani 1 1 d .
C20 C 0.4950(19) 0.2614(13) 0.4094(5) 0.077(5) Uani 1 1 d .
H20 H 0.4954 0.3511 0.3934 0.093 Uiso 1 1 calc R
C22 C 0.6062(13) 0.0598(17) 0.4349(5) 0.069(4) Uani 1 1 d .
H22 H 0.6842 0.0082 0.4370 0.083 Uiso 1 1 calc R
C9 C 0.7293(10) 0.1139(11) 0.2298(4) 0.048(3) Uani 1 1 d .
H9 H 0.7647 0.0829 0.1992 0.057 Uiso 1 1 calc R
C10 C 0.8541(9) 0.3215(12) 0.2488(5) 0.059(3) Uani 1 1 d .
H10A H 0.8453 0.3991 0.2718 0.071 Uiso 1 1 calc R
H10B H 0.8412 0.3505 0.2107 0.071 Uiso 1 1 calc R
C5 C 0.5981(12) -0.3137(12) 0.3791(5) 0.060(3) Uani 1 1 d .
H5 H 0.5140 -0.3351 0.3800 0.072 Uiso 1 1 calc R
C18 C 0.3854(13) 0.0619(15) 0.4249(5) 0.065(4) Uani 1 1 d .
H18 H 0.3077 0.0099 0.4191 0.078 Uiso 1 1 calc R
C17 C 0.4935(16) -0.0040(14) 0.4353(4) 0.070(4) Uani 1 1 d .
H17 H 0.4921 -0.1016 0.4377 0.085 Uiso 1 1 calc R
C3 C 0.8085(14) -0.3638(14) 0.4077(6) 0.079(4) Uani 1 1 d .
H3 H 0.8693 -0.4150 0.4282 0.094 Uiso 1 1 calc R
C2 C 0.8422(12) -0.2628(15) 0.3716(5) 0.074(4) Uani 1 1 d .
H2 H 0.9263 -0.2454 0.3686 0.089 Uiso 1 1 calc R
C19 C 0.3805(14) 0.1954(16) 0.4113(5) 0.072(4) Uani 1 1 d .
H19 H 0.3010 0.2380 0.3973 0.087 Uiso 1 1 calc R
C21 C 0.6054(16) 0.1935(19) 0.4201(5) 0.084(5) Uani 1 1 d .
H21 H 0.6837 0.2358 0.4121 0.101 Uiso 1 1 calc R
C7 C 0.5632(9) -0.0676(10) 0.2464(4) 0.041(2) Uani 1 1 d .
H7A H 0.6148 -0.1376 0.2332 0.049 Uiso 1 1 calc R
H7B H 0.4934 -0.0512 0.2183 0.049 Uiso 1 1 calc R
C4 C 0.6872(14) -0.3832(12) 0.4115(6) 0.075(4) Uani 1 1 d .
H4 H 0.6629 -0.4450 0.4366 0.090 Uiso 1 1 calc R
C14 C 1.0144(14) 0.1658(18) 0.4447(6) 0.088(5) Uani 1 1 d .
H14 H 1.0131 0.1494 0.4821 0.105 Uiso 1 1 calc R
C15 C 1.0120(14) 0.0615(15) 0.4060(6) 0.088(5) Uani 1 1 d .
H15 H 1.0123 -0.0274 0.4170 0.105 Uiso 1 1 calc R
C12 C 1.0178(13) 0.3219(13) 0.3723(5) 0.073(4) Uani 1 1 d .
H12 H 1.0208 0.4105 0.3610 0.088 Uiso 1 1 calc R
C13 C 1.0187(17) 0.2924(16) 0.4244(7) 0.100(5) Uani 1 1 d .
H13 H 1.0225 0.3626 0.4494 0.120 Uiso 1 1 calc R

loop_
_atom_site_aniso_label
_atom_site_aniso_U_11
_atom_site_aniso_U_22
_atom_site_aniso_U_33
_atom_site_aniso_U_23
_atom_site_aniso_U_13
_atom_site_aniso_U_12
Ru1 0.0341(4) 0.0334(4) 0.0213(4) -0.0009(4) 0.0040(3) -0.0017(4)
S1 0.0395(14) 0.0270(13) 0.0315(13) 0.0008(10) -0.0004(11) -0.0009(10)
Cl2 0.0400(14) 0.0415(15) 0.0454(15) 0.0058(11) -0.0041(11) -0.0014(11)
P3 0.057(2) 0.065(2) 0.0475(18) -0.0047(16) 0.0071(15) 0.0033(17)
S2 0.0371(16) 0.097(3) 0.061(2) 0.0169(18) 0.0167(14) -0.0038(17)
F1 0.126(8) 0.199(11) 0.084(6) 0.050(7) -0.029(6) 0.020(8)
N1 0.024(4) 0.039(5) 0.034(4) 0.003(4) -0.006(3) -0.005(4)
F4 0.161(8) 0.087(6) 0.055(5) -0.004(4) 0.027(5) 0.018(6)
F5 0.068(6) 0.137(9) 0.223(12) 0.004(8) -0.055(7) -0.008(6)
F6 0.119(7) 0.075(5) 0.088(6) 0.017(4) 0.010(5) -0.036(5)
C8 0.024(5) 0.041(6) 0.018(4) 0.008(4) -0.001(4) 0.006(4)
N2 0.019(4) 0.056(6) 0.042(5) 0.011(4) 0.000(4) 0.001(4)
N3 0.024(4) 0.057(6) 0.044(5) 0.022(5) 0.004(4) 0.003(4)
F2 0.181(10) 0.122(8) 0.105(7) 0.006(6) 0.072(7) -0.056(7)
F3 0.205(12) 0.147(10) 0.151(10) -0.062(8) 0.095(9) 0.010(9)
C6 0.030(5) 0.045(6) 0.034(5) 0.006(5) 0.005(4) 0.000(5)
C1 0.046(7) 0.061(8) 0.063(8) 0.009(6) -0.005(6) 0.000(6)
C16 0.080(10) 0.073(9) 0.069(9) 0.003(8) 0.019(7) 0.004(8)
C11 0.026(6) 0.051(7) 0.059(7) 0.010(6) 0.004(5) 0.003(5)
C20 0.156(16) 0.046(8) 0.032(7) -0.001(6) 0.016(9) -0.007(10)
C22 0.063(9) 0.109(13) 0.033(6) -0.017(7) -0.007(6) 0.020(9)
C9 0.053(7) 0.058(8) 0.034(6) 0.020(5) 0.010(5) 0.015(6)
C10 0.039(7) 0.064(8) 0.074(8) 0.039(7) 0.003(6) -0.003(6)
C5 0.064(8) 0.065(8) 0.054(7) 0.018(6) 0.016(6) -0.009(7)
C18 0.072(9) 0.084(11) 0.043(7) -0.011(7) 0.022(6) -0.015(8)
C17 0.119(13) 0.076(10) 0.018(5) 0.009(6) 0.014(7) 0.020(10)
C3 0.078(10) 0.070(9) 0.084(10) 0.020(8) -0.009(8) 0.036(8)
C2 0.060(9) 0.094(11) 0.068(9) 0.016(8) 0.009(7) 0.021(8)
C19 0.078(10) 0.085(11) 0.058(8) -0.003(8) 0.027(7) 0.037(9)
C21 0.097(13) 0.117(14) 0.038(7) -0.014(8) 0.009(8) -0.046(11)
C7 0.051(6) 0.036(6) 0.035(5) 0.003(5) 0.002(5) 0.009(5)
C4 0.083(10) 0.058(9) 0.082(10) 0.047(7) 0.000(8) 0.011(7)
C14 0.101(12) 0.111(14) 0.051(8) -0.005(9) 0.011(8) 0.006(10)
C15 0.115(13) 0.062(10) 0.089(11) 0.026(8) 0.023(10) 0.009(9)
C12 0.118(12) 0.048(8) 0.054(8) 0.000(6) 0.014(8) -0.013(8)
C13 0.159(17) 0.070(11) 0.075(11) -0.023(9) 0.023(11) -0.015(11)

loop_
_atom_type_symbol
_atom_type_description
_atom_type_scat_dispersion_real
_atom_type_scat_dispersion_imag
_atom_type_scat_source
F F 0.0171 0.0103 'International Tables Vol C Tables 4.2.6.8 and 6.1.1.4'
P P 0.1023 0.0942 'International Tables Vol C Tables 4.2.6.8 and 6.1.1.4'
S S 0.1246 0.1234 'International Tables Vol C Tables 4.2.6.8 and 6.1.1.4'
Cl Cl 0.1484 0.1585 'International Tables Vol C Tables 4.2.6.8 and 6.1.1.4'
Ru Ru -1.2594 0.8363 'International Tables Vol C Tables 4.2.6.8 and 6.1.1.4'
C C 0.0033 0.0016 'International Tables Vol C Tables 4.2.6.8 and 6.1.1.4'
H H 0.0000 0.0000 'International Tables Vol C Tables 4.2.6.8 and 6.1.1.4'
N N 0.0061 0.0033 'International Tables Vol C Tables 4.2.6.8 and 6.1.1.4'
O O 0.0106 0.0060 'International Tables Vol C Tables 4.2.6.8 and 6.1.1.4'

loop_
_geom_angle_atom_site_label_1
_geom_angle_atom_site_label_2
_geom_angle_atom_site_label_3
_geom_angle
N1 Ru1 C21 91.7(4)
N1 Ru1 C17 140.3(5)
C21 Ru1 C17 66.8(6)
N1 Ru1 C18 169.8(4)
C21 Ru1 C18 78.2(5)
C17 Ru1 C18 36.0(5)
N1 Ru1 C20 104.5(5)
C21 Ru1 C20 36.9(6)
C17 Ru1 C20 78.5(5)
C18 Ru1 C20 66.4(5)
N1 Ru1 C22 107.1(5)
C21 Ru1 C22 37.4(6)
C17 Ru1 C22 36.8(5)
C18 Ru1 C22 65.5(5)
C20 Ru1 C22 66.7(5)
N1 Ru1 C19 137.1(5)
C21 Ru1 C19 67.2(6)
C17 Ru1 C19 66.3(5)
C18 Ru1 C19 36.9(5)
C20 Ru1 C19 37.5(5)
C22 Ru1 C19 78.9(5)
N1 Ru1 S1 80.3(2)
C21 Ru1 S1 135.9(6)
C17 Ru1 S1 92.3(4)
C18 Ru1 S1 108.0(4)
C20 Ru1 S1 170.3(4)
C22 Ru1 S1 103.9(4)
C19 Ru1 S1 140.8(5)
N1 Ru1 Cl2 87.2(2)
C21 Ru1 Cl2 142.4(6)
C17 Ru1 Cl2 130.4(5)
C18 Ru1 Cl2 99.9(4)
C20 Ru1 Cl2 107.4(5)
C22 Ru1 Cl2 165.3(4)
C19 Ru1 Cl2 88.6(4)
S1 Ru1 Cl2 80.96(9)
C6 S1 C7 104.7(4)
C6 S1 Ru1 108.4(3)
C7 S1 Ru1 100.1(3)
F5 P3 F1 176.5(7)
F5 P3 F3 92.5(7)
F1 P3 F3 90.7(7)
F5 P3 F2 92.4(6)
F1 P3 F2 88.6(6)
F3 P3 F2 92.7(6)
F5 P3 F6 88.7(6)
F1 P3 F6 90.1(5)
F3 P3 F6 90.4(6)
F2 P3 F6 176.6(6)
F5 P3 F4 88.0(6)
F1 P3 F4 88.7(6)
F3 P3 F4 177.9(6)
F2 P3 F4 89.3(5)
F6 P3 F4 87.6(5)
C10 S2 C11 99.9(5)
N2 N1 C8 110.4(8)
N2 N1 Ru1 126.9(6)
C8 N1 Ru1 122.4(6)
C9 C8 N1 106.6(9)
C9 C8 C7 133.7(9)
N1 C8 C7 119.7(8)
N1 N2 N3 105.1(8)
N2 N3 C9 113.8(8)
N2 N3 C10 119.9(10)
C9 N3 C10 126.2(10)
C5 C6 C1 119.0(10)
C5 C6 S1 117.4(8)
C1 C6 S1 123.6(8)
C2 C1 C6 120.6(12)
C2 C1 H1 119.7
C6 C1 H1 119.7
C11 C16 C15 121.3(14)
C11 C16 H16 119.3
C15 C16 H16 119.3
C16 C11 C12 120.8(12)
C16 C11 S2 118.7(10)
C12 C11 S2 120.5(9)
C21 C20 C19 120.2(13)
C21 C20 Ru1 70.6(8)
C19 C20 Ru1 72.1(7)
C21 C20 H20 119.3
C19 C20 H20 119.3
Ru1 C20 H20 119.3
C17 C22 C21 118.3(14)
C17 C22 Ru1 70.4(7)
C21 C22 Ru1 69.7(8)
C17 C22 H22 120.2
C21 C22 H22 120.2
Ru1 C22 H22 120.2
N3 C9 C8 104.1(9)
N3 C9 H9 127.9
C8 C9 H9 127.9
N3 C10 S2 114.7(7)
N3 C10 H10A 108.6
S2 C10 H10A 108.6
N3 C10 H10B 108.6
S2 C10 H10B 108.6
H10A C10 H10B 107.6
C6 C5 C4 121.5(12)
C6 C5 H5 119.2
C4 C5 H5 119.2
C17 C18 C19 122.3(13)
C17 C18 Ru1 71.4(7)
C19 C18 Ru1 72.5(7)
C17 C18 H18 118.2
C19 C18 H18 118.2
Ru1 C18 H18 118.2
C18 C17 C22 121.2(14)
C18 C17 Ru1 72.6(7)
C22 C17 Ru1 72.8(7)
C18 C17 H17 119.1
C22 C17 H17 119.1
Ru1 C17 H17 119.1
C4 C3 C2 117.9(12)
C4 C3 H3 121.0
C2 C3 H3 121.0
C1 C2 C3 119.8(13)
C1 C2 H2 120.1
C3 C2 H2 120.1
C18 C19 C20 117.2(13)
C18 C19 Ru1 70.6(7)
C20 C19 Ru1 70.4(7)
C18 C19 H19 121.0
C20 C19 H19 121.0
Ru1 C19 H19 121.0
C20 C21 C22 120.7(14)
C20 C21 Ru1 72.5(8)
C22 C21 Ru1 72.9(8)
C20 C21 H21 119.4
C22 C21 H21 119.4
Ru1 C21 H21 119.4
C8 C7 S1 110.0(6)
C8 C7 H7A 109.7
S1 C7 H7A 109.7
C8 C7 H7B 109.7
S1 C7 H7B 109.7
H7A C7 H7B 108.2
C3 C4 C5 121.0(12)
C3 C4 H4 119.5
C5 C4 H4 119.5
C13 C14 C15 116.5(14)
C13 C14 H14 121.8
C15 C14 H14 121.8
C16 C15 C14 117.6(14)
C16 C15 H15 121.2
C14 C15 H15 121.2
C13 C12 C11 119.2(13)
C13 C12 H12 120.4
C11 C12 H12 120.4
C12 C13 C14 124.6(14)
C12 C13 H13 117.7
C14 C13 H13 117.7

loop_
_geom_bond_atom_site_label_1
_geom_bond_atom_site_label_2
_geom_bond_distance
Ru1 N1 2.091(8)
Ru1 C21 2.143(13)
Ru1 C17 2.152(11)
Ru1 C18 2.166(11)
Ru1 C20 2.168(12)
Ru1 C22 2.183(11)
Ru1 C19 2.190(11)
Ru1 S1 2.388(2)
Ru1 Cl2 2.394(3)
S1 C6 1.781(10)
S1 C7 1.839(10)
P3 F5 1.516(9)
P3 F1 1.525(9)
P3 F3 1.526(9)
P3 F2 1.550(9)
P3 F6 1.579(8)
P3 F4 1.597(8)
S2 C10 1.778(11)
S2 C11 1.797(11)
N1 N2 1.308(10)
N1 C8 1.368(11)
C8 C9 1.367(13)
C8 C7 1.471(13)
N2 N3 1.317(11)
N3 C9 1.330(13)
N3 C10 1.459(12)
C6 C5 1.337(14)
C6 C1 1.361(14)
C1 C2 1.349(15)
C1 H1 0.9300
C16 C11 1.330(16)
C16 C15 1.389(18)
C16 H16 0.9300
C11 C12 1.341(16)
C20 C21 1.37(2)
C20 C19 1.400(19)
C20 H20 0.9800
C22 C17 1.368(18)
C22 C21 1.39(2)
C22 H22 0.9800
C9 H9 0.9300
C10 H10A 0.9700
C10 H10B 0.9700
C5 C4 1.361(16)
C5 H5 0.9300
C18 C17 1.334(17)
C18 C19 1.379(18)
C18 H18 0.9800
C17 H17 0.9800
C3 C4 1.328(18)
C3 C2 1.417(18)
C3 H3 0.9300
C2 H2 0.9300
C19 H19 0.9800
C21 H21 0.9800
C7 H7A 0.9700
C7 H7B 0.9700
C4 H4 0.9300
C14 C13 1.36(2)
C14 C15 1.407(19)
C14 H14 0.9300
C15 H15 0.9300
C12 C13 1.305(18)
C12 H12 0.9300
C13 H13 0.9300

loop_
_geom_torsion_atom_site_label_1
_geom_torsion_atom_site_label_2
_geom_torsion_atom_site_label_3
_geom_torsion_atom_site_label_4
_geom_torsion
N1 Ru1 S1 C6 90.4(4)
C21 Ru1 S1 C6 8.1(6)
C17 Ru1 S1 C6 -50.3(6)
C18 Ru1 S1 C6 -83.4(5)
C20 Ru1 S1 C6 -31(3)
C22 Ru1 S1 C6 -15.0(6)
C19 Ru1 S1 C6 -104.5(7)
Cl2 Ru1 S1 C6 179.1(3)
N1 Ru1 S1 C7 -18.9(4)
C21 Ru1 S1 C7 -101.2(6)
C17 Ru1 S1 C7 -159.7(6)
C18 Ru1 S1 C7 167.3(5)
C20 Ru1 S1 C7 -140(3)
C22 Ru1 S1 C7 -124.3(5)
C19 Ru1 S1 C7 146.2(7)
Cl2 Ru1 S1 C7 69.8(3)
C21 Ru1 N1 N2 -26.8(9)
C17 Ru1 N1 N2 -81.2(10)
C18 Ru1 N1 N2 -18(3)
C20 Ru1 N1 N2 8.3(9)
C22 Ru1 N1 N2 -61.4(8)
C19 Ru1 N1 N2 30.7(10)
S1 Ru1 N1 N2 -163.1(7)
Cl2 Ru1 N1 N2 115.6(7)
C21 Ru1 N1 C8 146.4(9)
C17 Ru1 N1 C8 92.0(9)
C18 Ru1 N1 C8 155(3)
C20 Ru1 N1 C8 -178.5(8)
C22 Ru1 N1 C8 111.8(7)
C19 Ru1 N1 C8 -156.1(8)
S1 Ru1 N1 C8 10.1(6)
Cl2 Ru1 N1 C8 -71.2(6)
N2 N1 C8 C9 -1.1(10)
Ru1 N1 C8 C9 -175.3(6)
N2 N1 C8 C7 -178.6(7)
Ru1 N1 C8 C7 7.1(11)
C8 N1 N2 N3 0.9(9)
Ru1 N1 N2 N3 174.8(6)
N1 N2 N3 C9 -0.4(10)
N1 N2 N3 C10 -176.8(8)
C7 S1 C6 C5 -150.3(9)
Ru1 S1 C6 C5 103.6(9)
C7 S1 C6 C1 30.1(11)
Ru1 S1 C6 C1 -76.0(10)
C5 C6 C1 C2 -2.8(18)
S1 C6 C1 C2 176.8(10)
C15 C16 C11 C12 -1(2)
C15 C16 C11 S2 179.6(11)
C10 S2 C11 C16 106.8(10)
C10 S2 C11 C12 -73.0(11)
N1 Ru1 C20 C21 -72.8(9)
C17 Ru1 C20 C21 66.5(9)
C18 Ru1 C20 C21 102.2(9)
C22 Ru1 C20 C21 29.9(8)
C19 Ru1 C20 C21 132.4(12)
S1 Ru1 C20 C21 46(4)
Cl2 Ru1 C20 C21 -164.5(8)
N1 Ru1 C20 C19 154.8(8)
C21 Ru1 C20 C19 -132.4(12)
C17 Ru1 C20 C19 -65.9(9)
C18 Ru1 C20 C19 -30.2(8)
C22 Ru1 C20 C19 -102.5(9)
S1 Ru1 C20 C19 -86(3)
Cl2 Ru1 C20 C19 63.1(8)
N1 Ru1 C22 C17 -158.8(8)
C21 Ru1 C22 C17 131.9(13)
C18 Ru1 C22 C17 28.8(8)
C20 Ru1 C22 C17 102.3(9)
C19 Ru1 C22 C17 65.1(9)
S1 Ru1 C22 C17 -74.8(8)
Cl2 Ru1 C22 C17 33(2)
N1 Ru1 C22 C21 69.3(10)
C17 Ru1 C22 C21 -131.9(13)
C18 Ru1 C22 C21 -103.0(10)
C20 Ru1 C22 C21 -29.5(9)
C19 Ru1 C22 C21 -66.8(9)
S1 Ru1 C22 C21 153.3(9)
Cl2 Ru1 C22 C21 -99(2)
N2 N3 C9 C8 -0.3(11)
C10 N3 C9 C8 175.9(8)
N1 C8 C9 N3 0.8(10)
C7 C8 C9 N3 177.8(9)
N2 N3 C10 S2 109.9(10)
C9 N3 C10 S2 -66.1(12)
C11 S2 C10 N3 -61.6(10)
C1 C6 C5 C4 5.4(18)
S1 C6 C5 C4 -174.2(11)
N1 Ru1 C18 C17 -75(3)
C21 Ru1 C18 C17 -66.7(10)
C20 Ru1 C18 C17 -103.5(10)
C22 Ru1 C18 C17 -29.5(9)
C19 Ru1 C18 C17 -134.2(13)
S1 Ru1 C18 C17 68.0(9)
Cl2 Ru1 C18 C17 151.6(8)
N1 Ru1 C18 C19 59(3)
C21 Ru1 C18 C19 67.6(10)
C17 Ru1 C18 C19 134.2(13)
C20 Ru1 C18 C19 30.7(9)
C22 Ru1 C18 C19 104.8(10)
S1 Ru1 C18 C19 -157.8(8)
Cl2 Ru1 C18 C19 -74.1(9)
C19 C18 C17 C22 2.6(18)
Ru1 C18 C17 C22 56.6(10)
C19 C18 C17 Ru1 -54.0(11)
C21 C22 C17 C18 -4.0(17)
Ru1 C22 C17 C18 -56.5(10)
C21 C22 C17 Ru1 52.5(10)
N1 Ru1 C17 C18 164.4(7)
C21 Ru1 C17 C18 102.2(10)
C20 Ru1 C17 C18 65.3(9)
C22 Ru1 C17 C18 131.6(13)
C19 Ru1 C17 C18 28.0(8)
S1 Ru1 C17 C18 -118.0(8)
Cl2 Ru1 C17 C18 -37.9(10)
N1 Ru1 C17 C22 32.7(11)
C21 Ru1 C17 C22 -29.5(9)
C18 Ru1 C17 C22 -131.6(13)
C20 Ru1 C17 C22 -66.3(9)
C19 Ru1 C17 C22 -103.6(9)
S1 Ru1 C17 C22 110.3(8)
Cl2 Ru1 C17 C22 -169.6(7)
C6 C1 C2 C3 1(2)
C4 C3 C2 C1 -1(2)
C17 C18 C19 C20 -1.0(18)
Ru1 C18 C19 C20 -54.5(10)
C17 C18 C19 Ru1 53.5(11)
C21 C20 C19 C18 0.9(19)
Ru1 C20 C19 C18 54.6(10)
C21 C20 C19 Ru1 -53.7(11)
N1 Ru1 C19 C18 -167.1(7)
C21 Ru1 C19 C18 -101.0(10)
C17 Ru1 C19 C18 -27.4(8)
C20 Ru1 C19 C18 -129.8(13)
C22 Ru1 C19 C18 -63.7(9)
S1 Ru1 C19 C18 34.8(11)
Cl2 Ru1 C19 C18 108.6(9)
N1 Ru1 C19 C20 -37.3(11)
C21 Ru1 C19 C20 28.8(8)
C17 Ru1 C19 C20 102.4(9)
C18 Ru1 C19 C20 129.8(13)
C22 Ru1 C19 C20 66.0(9)
S1 Ru1 C19 C20 164.5(7)
Cl2 Ru1 C19 C20 -121.7(8)
C19 C20 C21 C22 -2.5(19)
Ru1 C20 C21 C22 -56.9(11)
C19 C20 C21 Ru1 54.4(11)
C17 C22 C21 C20 3.9(18)
Ru1 C22 C21 C20 56.7(11)
C17 C22 C21 Ru1 -52.8(10)
N1 Ru1 C21 C20 112.3(9)
C17 Ru1 C21 C20 -102.1(9)
C18 Ru1 C21 C20 -66.2(9)
C22 Ru1 C21 C20 -131.1(13)
C19 Ru1 C21 C20 -29.2(8)
S1 Ru1 C21 C20 -169.9(7)
Cl2 Ru1 C21 C20 24.7(12)
N1 Ru1 C21 C22 -116.6(9)
C17 Ru1 C21 C22 29.0(8)
C18 Ru1 C21 C22 64.9(9)
C20 Ru1 C21 C22 131.1(13)
C19 Ru1 C21 C22 101.9(9)
S1 Ru1 C21 C22 -38.8(11)
Cl2 Ru1 C21 C22 155.8(7)
C9 C8 C7 S1 157.9(9)
N1 C8 C7 S1 -25.4(10)
C6 S1 C7 C8 -84.2(7)
Ru1 S1 C7 C8 27.9(7)
C2 C3 C4 C5 4(2)
C6 C5 C4 C3 -6(2)
C11 C16 C15 C14 2(2)
C13 C14 C15 C16 -2(2)
C16 C11 C12 C13 0(2)
S2 C11 C12 C13 179.4(13)
C11 C12 C13 C14 0(3)
C15 C14 C13 C12 2(3)
